data_7710255
loop_
_publ_author_name
'Ahmed, Naushad'
'Ansari, Kamal Uddin'

_publ_section_title
;
 Zero-Field Slow Magnetic Relaxation Behavior of Zn2Dy in a Family of
 Trinuclear Near Linear Zn2Ln Complexes: Synthesis, Experimental and
 Theoretical Investigations
;
_journal_name_full 'Dalton Transactions'
_journal_paper_doi 10.1039/D2DT00926A
_journal_year 2022
_chemical_formula_moiety 'C62 H59 N4 O14 Sm Zn2, 2(N O3), 2(C H3 O H), 2(H2 O)'
_chemical_formula_sum 'C64 H71 N6 O24 Sm Zn2'
_chemical_formula_weight 1589.51
_space_group_crystal_system triclinic
_space_group_IT_number 2
_space_group_name_Hall '-P 1'
_space_group_name_H-M_alt 'P -1'
_atom_sites_solution_hydrogens mixed
_audit_creation_date 2022-05-07
_audit_creation_method
;
Olex2 1.5
(compiled 2022.04.07 svn.rca3783a0 for OlexSys, GUI svn.r6498)
;
_audit_update_record
;
2022-05-09 deposited with the CCDC.	2022-05-12 downloaded from the CCDC.
;
_cell_angle_alpha 85.982(6)
_cell_angle_beta 87.403(5)
_cell_angle_gamma 61.234(9)
_cell_formula_units_Z 2
_cell_length_a 12.7211(10)
_cell_length_b 13.1975(11)
_cell_length_c 21.9778(12)
_cell_measurement_reflns_used 7800
_cell_measurement_temperature 150.00(10)
_cell_measurement_theta_max 26.1780
_cell_measurement_theta_min 1.7600
_cell_volume 3226.2(5)
_computing_cell_refinement 'CrysAlisPro 1.171.41.93a (Rigaku OD, 2020)'
_computing_data_collection 'CrysAlisPro 1.171.41.93a (Rigaku OD, 2020)'
_computing_data_reduction 'CrysAlisPro 1.171.41.93a (Rigaku OD, 2020)'
_computing_molecular_graphics 'Olex2 1.5 (Dolomanov et al., 2009)'
_computing_publication_material 'Olex2 1.5 (Dolomanov et al., 2009)'
_computing_structure_refinement 'SHELXL 2018/3 (Sheldrick, 2015)'
_computing_structure_solution 'SHELXT 2018/2 (Sheldrick, 2018)'
_diffrn_ambient_environment N~2~
_diffrn_ambient_temperature 150.15
_diffrn_detector 'CCD plate'
_diffrn_measured_fraction_theta_full 0.999
_diffrn_measured_fraction_theta_max 0.999
_diffrn_measurement_details
;
List of Runs (angles in degrees, time in seconds):

  # Type    Start    End  Width  t~exp~   \w     \q     \k     \f   Frames
#--------------------------------------------------------------------------
  1  \f   -349.73  10.27   0.50    3.00   6.61  -9.84 -31.50    --   720
  2  \w    -60.89   0.11   0.50    3.00    --  -14.77  94.56 -34.84  122
  3  \w    -65.46   0.04   0.50    3.00    --  -19.34  94.56 145.16  131
  4  \w   -100.81  15.69   0.50    3.00    --   -9.84 -59.25 164.08  233
  5  \w    -65.46   0.04   0.50    3.00    --  -19.34  94.56  73.16  131
  6  \f    -10.27 349.73   0.50    3.00  81.02  -9.84  31.50    --   720
  7  \w    -65.46   0.04   0.50    3.00    --  -19.34  94.56   1.16  131
  8  \w   -100.81  15.69   0.50    3.00    --   -9.84 -59.25 -51.92  233
  9  \f   -339.92  20.08   0.50    3.00  15.81  -9.84 -59.25    --   720
;
_diffrn_measurement_device 'abstract diffractometer'
_diffrn_measurement_device_type 'Saxi-CrysAlisPro-abstract goniometer imported SAXI images'
_diffrn_measurement_method '\w and \f scans'
_diffrn_orient_matrix_type 'CrysAlisPro convention (1999,Acta A55,543-557)'
_diffrn_orient_matrix_UB_11 -0.0062918000
_diffrn_orient_matrix_UB_12 0.0559147000
_diffrn_orient_matrix_UB_13 -0.0070269000
_diffrn_orient_matrix_UB_21 0.0571230000
_diffrn_orient_matrix_UB_22 -0.0182000000
_diffrn_orient_matrix_UB_23 0.0125809000
_diffrn_orient_matrix_UB_31 0.0272756000
_diffrn_orient_matrix_UB_32 -0.0176870000
_diffrn_orient_matrix_UB_33 -0.0289697000
_diffrn_radiation_monochromator graphite
_diffrn_radiation_probe x-ray
_diffrn_radiation_type 'Mo K\a'
_diffrn_radiation_wavelength 0.71073
_diffrn_reflns_av_R_equivalents 0.1933
_diffrn_reflns_av_unetI/netI 0.0841
_diffrn_reflns_Laue_measured_fraction_full 0.999
_diffrn_reflns_Laue_measured_fraction_max 0.999
_diffrn_reflns_limit_h_max 15
_diffrn_reflns_limit_h_min -15
_diffrn_reflns_limit_k_max 15
_diffrn_reflns_limit_k_min -15
_diffrn_reflns_limit_l_max 26
_diffrn_reflns_limit_l_min -26
_diffrn_reflns_number 141092
_diffrn_reflns_point_group_measured_fraction_full 0.999
_diffrn_reflns_point_group_measured_fraction_max 0.999
_diffrn_reflns_theta_full 24.999
_diffrn_reflns_theta_max 24.999
_diffrn_reflns_theta_min 1.763
_diffrn_source 'fine-focus sealed X-ray tube'
_diffrn_source_type 'Enhance (Mo) X-ray Source'
_exptl_absorpt_coefficient_mu 1.713
_exptl_absorpt_correction_T_max 1.00000
_exptl_absorpt_correction_T_min 0.16046
_exptl_absorpt_correction_type multi-scan
_exptl_absorpt_process_details
;
CrysAlisPro 1.171.41.93a (Rigaku Oxford Diffraction, 2020)
Empirical absorption correction using spherical harmonics,
implemented in SCALE3 ABSPACK scaling algorithm.
;
_exptl_crystal_colour 'clear light yellow'
_exptl_crystal_colour_lustre clear
_exptl_crystal_colour_modifier light
_exptl_crystal_colour_primary yellow
_exptl_crystal_density_diffrn 1.636
_exptl_crystal_description block
_exptl_crystal_F_000 1510
_exptl_crystal_size_max 0.021
_exptl_crystal_size_mid 0.015
_exptl_crystal_size_min 0.01
_refine_diff_density_max 0.654
_refine_diff_density_min -0.973
_refine_diff_density_rms 0.098
_refine_ls_extinction_method none
_refine_ls_goodness_of_fit_ref 1.042
_refine_ls_hydrogen_treatment mixed
_refine_ls_matrix_type full
_refine_ls_number_parameters 839
_refine_ls_number_reflns 11347
_refine_ls_number_restraints 6
_refine_ls_restrained_S_all 1.042
_refine_ls_R_factor_all 0.0867
_refine_ls_R_factor_gt 0.0527
_refine_ls_shift/su_max 0.001
_refine_ls_shift/su_mean 0.000
_refine_ls_structure_factor_coef Fsqd
_refine_ls_weighting_details 'w=1/[\s^2^(Fo^2^)+(0.0493P)^2^] where P=(Fo^2^+2Fc^2^)/3'
_refine_ls_weighting_scheme calc
_refine_ls_wR_factor_gt 0.1130
_refine_ls_wR_factor_ref 0.1277
_reflns_Friedel_coverage 0.000
_reflns_number_gt 7632
_reflns_number_total 11347
_reflns_threshold_expression 'I > 2\s(I)'
_cod_data_source_file d2dt00926a2.cif
_cod_data_source_block Zn2Sm
_cod_database_code 7710255
_shelx_shelxl_version_number 2018/3
_chemical_oxdiff_formula 'C H N O Sm Zn'
_shelx_space_group_comment
;
The symmetry employed for this shelxl refinement is uniquely defined
by the following loop, which should always be used as a source of
symmetry information in preference to the above space-group names.
They are only intended as comments.
;
_shelx_estimated_absorpt_t_max 0.983
_shelx_estimated_absorpt_t_min 0.965
_olex2_refinement_description
;
1. Restrained distances
 O13-H13
 0.87 with sigma of 0.01
 O00H-H00H
 0.87 with sigma of 0.01
 C24-H13
 1.923631 with sigma of 0.02
 Zn1-H13
 2.937036 with sigma of 0.02
 C01W-H00H
 1.918062 with sigma of 0.02
 Zn2-H00H
 2.973499 with sigma of 0.02
2.a Secondary CH2 refined with riding coordinates:
 C44(H44A,H44B), C01W(H01E,H01G), C64(H64A,H64B), C24(H24A,H24B)
2.b Aromatic/amide H refined with riding coordinates:
 C17(H17), C00Z(H00Z), C017(H017), C37(H37), C14(H14), C01A(H01A), C57(H57),
 C01F(H01F), C52(H52), C41(H41), C12(H12), C34(H34), C32(H32), C54(H54),
 C39(H39), C42(H42), C01Q(H01Q), C33(H33A), C19(H19), C40(H40), C01Z(H01Z),
 C22(H22), C53(H53A), C13(H13A), C20(H20), C61(H61), C027(H027), C028(H028),
 C62(H62), C21(H21), C60(H60), C59(H59)
2.c Idealised Me refined as rotating group:
 C01S(H01B,H01C,H01D), C25(H25A,H25B,H25C), C45(H45A,H45B,H45C), C65(H65A,H65B,
 H65C), C91(H91A,H91B,H91C)
;
_smtbx_masks_special_details
;
A solvent mask was calculated and 117 electrons were 
found in a volume of 424\%A^3^ in 2 voids per unit cell. 
This is consistent with the presence of 1.5[CH4O, H2O], 0.5[CH4O, H2O] per Formula Unit 
which account for 112 electrons per unit cell.
;
_smtbx_masks_void_probe_radius 1.2
_smtbx_masks_void_truncation_radius 1.2
_olex2_submission_special_instructions 'No special instructions were received'
_oxdiff_exptl_absorpt_empirical_details
;
Empirical correction (ABSPACK) includes:
- Absorption correction using spherical harmonics
- Frame scaling
;
_oxdiff_exptl_absorpt_empirical_full_max 3.406
_oxdiff_exptl_absorpt_empirical_full_min 0.405

loop_
_space_group_symop_operation_xyz
'x, y, z'
'-x, -y, -z'

loop_
_atom_site_label
_atom_site_type_symbol
_atom_site_fract_x
_atom_site_fract_y
_atom_site_fract_z
_atom_site_U_iso_or_equiv
_atom_site_adp_type
_atom_site_occupancy
_atom_site_site_symmetry_order
_atom_site_calc_flag
_atom_site_refinement_flags_posn
_atom_site_refinement_flags_adp
_atom_site_refinement_flags_occupancy
_atom_site_disorder_assembly
_atom_site_disorder_group
Sm1 Sm 0.38340(3) 0.39185(3) 0.75995(2) 0.04125(11) Uani 1 1 d . . . . .
Zn1 Zn 0.56490(6) 0.52855(6) 0.71041(3) 0.04198(18) Uani 1 1 d D . . . .
Zn2 Zn 0.24788(7) 0.21145(6) 0.80977(3) 0.04479(19) Uani 1 1 d D . . . .
O11 O 0.4991(3) 0.4883(3) 0.79032(15) 0.0391(9) Uani 1 1 d . . . . .
O31 O 0.5093(3) 0.4175(3) 0.68559(15) 0.0410(9) Uani 1 1 d . . . . .
O51 O 0.3665(3) 0.2616(3) 0.83361(16) 0.0424(9) Uani 1 1 d . . . . .
O12 O 0.3510(4) 0.4737(3) 0.87091(16) 0.0471(10) Uani 1 1 d . . . . .
O008 O 0.2780(3) 0.2875(3) 0.73089(15) 0.0410(9) Uani 1 1 d . . . . .
O32 O 0.5205(4) 0.2192(3) 0.69003(16) 0.0493(11) Uani 1 1 d . . . . .
O00A O 0.2815(4) 0.4414(3) 0.65246(16) 0.0485(10) Uani 1 1 d . . . . .
O52 O 0.5746(4) 0.2416(3) 0.82149(17) 0.0488(10) Uani 1 1 d . . . . .
O53 O 0.0692(4) 0.3680(4) 0.80350(19) 0.0519(11) Uani 1 1 d . . . . .
O92 O 0.1655(4) 0.5089(3) 0.78178(18) 0.0526(11) Uani 1 1 d . . . . .
O13 O 0.7548(4) 0.3877(3) 0.68986(18) 0.0509(11) Uani 1 1 d D . . . .
H13 H 0.7792(19) 0.349(3) 0.6564(13) 0.076 Uiso 1 1 d D U . . .
O93 O 0.2547(4) 0.6057(3) 0.74658(18) 0.0497(10) Uani 1 1 d . . . . .
O33 O 0.3963(4) 0.7041(4) 0.7185(2) 0.0509(12) Uani 1 1 d . . . . .
O00H O 0.3995(4) 0.0212(3) 0.8296(2) 0.0579(11) Uani 1 1 d D . . . .
H00H H 0.4751(14) -0.0021(19) 0.835(3) 0.087 Uiso 1 1 d D U . . .
N00I N 0.6551(4) 0.5892(4) 0.7577(2) 0.0441(12) Uani 1 1 d . . . . .
N00J N 0.5511(4) 0.5853(4) 0.61902(19) 0.0398(11) Uani 1 1 d . . . . .
N00K N 0.1892(4) 0.1249(4) 0.7606(2) 0.0445(12) Uani 1 1 d . . . . .
N00L N 0.2038(5) 0.2115(4) 0.9027(2) 0.0455(12) Uani 1 1 d . . . . .
O112 O 0.8760(5) 0.2639(4) 0.5920(2) 0.0788(15) Uani 1 1 d . . . . .
O111 O 0.8209(5) 0.4303(5) 0.5441(2) 0.0851(16) Uani 1 1 d . . . . .
C35 C 0.5845(5) 0.4027(5) 0.5825(2) 0.0381(13) Uani 1 1 d . . . . .
C11 C 0.4103(5) 0.5310(5) 0.8876(2) 0.0410(14) Uani 1 1 d . . . . .
C36 C 0.5506(5) 0.3589(5) 0.6348(2) 0.0379(13) Uani 1 1 d . . . . .
C16 C 0.4893(5) 0.5379(4) 0.8423(2) 0.0360(13) Uani 1 1 d . . . . .
C00S C 0.1825(5) 0.2242(5) 0.6612(2) 0.0415(14) Uani 1 1 d . . . . .
N111 N 0.8751(6) 0.3233(6) 0.5434(3) 0.0702(17) Uani 1 1 d . . . . .
C31 C 0.5590(5) 0.2487(5) 0.6355(2) 0.0424(14) Uani 1 1 d . . . . .
C00V C 0.2345(5) 0.3744(5) 0.6318(3) 0.0439(15) Uani 1 1 d . . . . .
C17 C 0.6324(5) 0.6156(5) 0.8139(3) 0.0448(15) Uani 1 1 d . . . . .
H17 H 0.673010 0.652493 0.829554 0.054 Uiso 1 1 calc R U . . .
O113 O 0.9299(6) 0.2732(5) 0.4977(3) 0.107(2) Uani 1 1 d . . . . .
C15 C 0.5530(5) 0.5959(5) 0.8559(2) 0.0397(14) Uani 1 1 d . . . . .
C00Z C 0.1406(5) 0.2358(5) 0.6014(3) 0.0460(15) Uani 1 1 d . . . . .
H00Z H 0.108569 0.188101 0.590066 0.055 Uiso 1 1 calc R U . . .
C38 C 0.5365(6) 0.6991(5) 0.6035(3) 0.0450(15) Uani 1 1 d . . . . .
C23 C 0.8312(5) 0.5261(5) 0.6945(3) 0.0506(16) Uani 1 1 d . . . . .
C56 C 0.4363(5) 0.2119(5) 0.8817(2) 0.0404(14) Uani 1 1 d . . . . .
C013 C 0.1649(6) 0.0409(5) 0.7938(2) 0.0432(15) Uani 1 1 d . . . . .
C18 C 0.7363(6) 0.6166(5) 0.7228(3) 0.0477(15) Uani 1 1 d . . . . .
C015 C 0.2617(6) -0.0541(5) 0.8219(3) 0.0469(15) Uani 1 1 d . . . . .
C43 C 0.4380(6) 0.7940(5) 0.6284(3) 0.0478(15) Uani 1 1 d . . . . .
C017 C 0.1911(5) 0.3867(5) 0.5745(3) 0.0478(15) Uani 1 1 d . . . . .
H017 H 0.192051 0.443274 0.545581 0.057 Uiso 1 1 calc R U . . .
C37 C 0.5739(5) 0.5173(5) 0.5761(3) 0.0448(15) Uani 1 1 d . . . . .
H37 H 0.585042 0.544082 0.536326 0.054 Uiso 1 1 calc R U . . .
C14 C 0.5397(6) 0.6408(5) 0.9131(3) 0.0495(16) Uani 1 1 d . . . . .
H14 H 0.584782 0.677855 0.922259 0.059 Uiso 1 1 calc R U . . .
C01A C 0.1459(6) 0.3156(5) 0.5592(3) 0.0521(16) Uani 1 1 d . . . . .
H01A H 0.118035 0.321818 0.519043 0.062 Uiso 1 1 calc R U . . .
C51 C 0.5514(6) 0.1996(5) 0.8775(3) 0.0438(15) Uani 1 1 d . . . . .
C92 C 0.1608(6) 0.6044(5) 0.7647(3) 0.0496(16) Uani 1 1 d . . . . .
C01D C 0.2332(5) 0.2932(5) 0.6775(2) 0.0393(14) Uani 1 1 d . . . . .
C57 C 0.2813(6) 0.1881(5) 0.9452(3) 0.0491(16) Uani 1 1 d . . . . .
H57 H 0.257923 0.177862 0.985892 0.059 Uiso 1 1 calc R U . . .
C01F C 0.1656(5) 0.1441(5) 0.7037(3) 0.0442(15) Uani 1 1 d . . . . .
H01F H 0.133015 0.100624 0.687275 0.053 Uiso 1 1 calc R U . . .
C52 C 0.6311(6) 0.1484(5) 0.9246(3) 0.0504(16) Uani 1 1 d . . . . .
H52 H 0.711109 0.135557 0.919851 0.061 Uiso 1 1 calc R U . . .
C41 C 0.5051(7) 0.9176(6) 0.5733(3) 0.0603(19) Uani 1 1 d . . . . .
H41 H 0.492620 0.993354 0.562002 0.072 Uiso 1 1 calc R U . . .
C12 C 0.3978(6) 0.5773(5) 0.9431(3) 0.0498(16) Uani 1 1 d . . . . .
H12 H 0.343960 0.571768 0.972799 0.060 Uiso 1 1 calc R U . . .
C34 C 0.6269(5) 0.3324(5) 0.5319(2) 0.0495(16) Uani 1 1 d . . . . .
H34 H 0.650883 0.360280 0.495862 0.059 Uiso 1 1 calc R U . . .
C32 C 0.5986(6) 0.1843(5) 0.5859(3) 0.0515(16) Uani 1 1 d . . . . .
H32 H 0.602139 0.110658 0.586795 0.062 Uiso 1 1 calc R U . . .
C54 C 0.4802(6) 0.1314(5) 0.9850(3) 0.0529(17) Uani 1 1 d . . . . .
H54 H 0.454664 0.111640 1.023198 0.064 Uiso 1 1 calc R U . . .
C39 C 0.6190(6) 0.7147(5) 0.5665(3) 0.0498(16) Uani 1 1 d . . . . .
H39 H 0.687685 0.649372 0.551614 0.060 Uiso 1 1 calc R U . . .
C42 C 0.4249(6) 0.9030(5) 0.6121(3) 0.0555(17) Uani 1 1 d . . . . .
H42 H 0.358969 0.969205 0.628179 0.067 Uiso 1 1 calc R U . . .
C44 C 0.3439(5) 0.7811(5) 0.6666(3) 0.0493(16) Uani 1 1 d . . . . .
H44A H 0.282990 0.857813 0.680189 0.059 Uiso 1 1 calc R U . . .
H44B H 0.303120 0.750843 0.641829 0.059 Uiso 1 1 calc R U . . .
C55 C 0.3992(6) 0.1763(5) 0.9361(3) 0.0458(15) Uani 1 1 d . . . . .
C01Q C 0.0508(6) 0.0562(5) 0.8006(3) 0.0564(17) Uani 1 1 d . . . . .
H01Q H -0.014011 0.122408 0.781712 0.068 Uiso 1 1 calc R U . . .
C33 C 0.6343(6) 0.2262(5) 0.5333(3) 0.0601(19) Uani 1 1 d . . . . .
H33A H 0.663691 0.180588 0.498684 0.072 Uiso 1 1 calc R U . . .
C01S C 0.2705(6) 0.5354(5) 0.6114(3) 0.0593(18) Uani 1 1 d . . . . .
H01B H 0.305499 0.577575 0.629999 0.089 Uiso 1 1 calc R U . . .
H01C H 0.185604 0.587948 0.603198 0.089 Uiso 1 1 calc R U . . .
H01D H 0.313052 0.504830 0.573139 0.089 Uiso 1 1 calc R U . . .
C63 C -0.0126(6) 0.3188(5) 0.8952(3) 0.0519(16) Uani 1 1 d . . . . .
C25 C 0.2578(6) 0.4771(6) 0.9128(3) 0.0616(19) Uani 1 1 d . . . . .
H25A H 0.196600 0.557759 0.917616 0.092 Uiso 1 1 calc R U . . .
H25B H 0.293069 0.441402 0.952585 0.092 Uiso 1 1 calc R U . . .
H25C H 0.220940 0.434537 0.896617 0.092 Uiso 1 1 calc R U . . .
C19 C 0.7186(6) 0.7297(5) 0.7145(3) 0.0536(17) Uani 1 1 d . . . . .
H19 H 0.654365 0.790829 0.734934 0.064 Uiso 1 1 calc R U . . .
C01W C 0.3868(6) -0.0743(5) 0.8113(3) 0.0569(17) Uani 1 1 d D . . . .
H01E H 0.442974 -0.145669 0.834680 0.068 Uiso 1 1 calc R U . . .
H01G H 0.407828 -0.085452 0.767480 0.068 Uiso 1 1 calc R U . . .
C45 C 0.5355(7) 0.1036(5) 0.6982(3) 0.070(2) Uani 1 1 d . . . . .
H45A H 0.508047 0.092340 0.739216 0.105 Uiso 1 1 calc R U . . .
H45B H 0.620353 0.047190 0.693017 0.105 Uiso 1 1 calc R U . . .
H45C H 0.488153 0.092828 0.667794 0.105 Uiso 1 1 calc R U . . .
C40 C 0.6019(6) 0.8245(6) 0.5512(3) 0.0600(19) Uani 1 1 d . . . . .
H40 H 0.657861 0.835029 0.525042 0.072 Uiso 1 1 calc R U . . .
C01Z C 0.2374(6) -0.1332(5) 0.8554(3) 0.0570(17) Uani 1 1 d . . . . .
H01Z H 0.302174 -0.199822 0.874039 0.068 Uiso 1 1 calc R U . . .
C22 C 0.9058(6) 0.5518(6) 0.6559(3) 0.0636(19) Uani 1 1 d . . . . .
H22 H 0.970516 0.491068 0.635555 0.076 Uiso 1 1 calc R U . . .
C53 C 0.5939(6) 0.1158(5) 0.9789(3) 0.0542(17) Uani 1 1 d . . . . .
H53A H 0.647702 0.082480 1.012056 0.065 Uiso 1 1 calc R U . . .
C65 C 0.6955(6) 0.2161(6) 0.8075(3) 0.075(2) Uani 1 1 d . . . . .
H65A H 0.699255 0.249136 0.766613 0.113 Uiso 1 1 calc R U . . .
H65B H 0.747283 0.131975 0.808695 0.113 Uiso 1 1 calc R U . . .
H65C H 0.722706 0.249606 0.837495 0.113 Uiso 1 1 calc R U . . .
C13 C 0.4629(6) 0.6323(5) 0.9563(3) 0.0572(18) Uani 1 1 d . . . . .
H13A H 0.454313 0.663750 0.994989 0.069 Uiso 1 1 calc R U . . .
C20 C 0.7949(7) 0.7514(7) 0.6767(3) 0.072(2) Uani 1 1 d . . . . .
H20 H 0.783603 0.827990 0.671117 0.086 Uiso 1 1 calc R U . . .
C61 C -0.1364(7) 0.2504(7) 0.9520(3) 0.071(2) Uani 1 1 d . . . . .
H61 H -0.213667 0.260625 0.963291 0.085 Uiso 1 1 calc R U . . .
N101 N 0.7099(10) -0.1122(7) 0.8571(4) 0.093(2) Uani 1 1 d . . . . .
C027 C 0.1246(7) -0.1199(6) 0.8630(3) 0.0609(18) Uani 1 1 d . . . . .
H027 H 0.111494 -0.175457 0.887168 0.073 Uiso 1 1 calc R U . . .
C028 C 0.0288(7) -0.0244(6) 0.8349(3) 0.067(2) Uani 1 1 d . . . . .
H028 H -0.050224 -0.014369 0.839163 0.080 Uiso 1 1 calc R U . . .
C62 C -0.1236(6) 0.3300(6) 0.9121(3) 0.0637(19) Uani 1 1 d . . . . .
H62 H -0.193541 0.394501 0.895709 0.076 Uiso 1 1 calc R U . . .
C64 C -0.0037(6) 0.4126(5) 0.8569(3) 0.0571(17) Uani 1 1 d . . . . .
H64A H -0.085041 0.472832 0.844536 0.068 Uiso 1 1 calc R U . . .
H64B H 0.031329 0.449032 0.881240 0.068 Uiso 1 1 calc R U . . .
C24 C 0.8531(6) 0.4044(5) 0.7078(3) 0.0592(18) Uani 1 1 d D . . . .
H24A H 0.927023 0.350712 0.686050 0.071 Uiso 1 1 calc R U . . .
H24B H 0.866453 0.384747 0.752090 0.071 Uiso 1 1 calc R U . . .
C58 C 0.0887(6) 0.2234(5) 0.9200(3) 0.0476(15) Uani 1 1 d . . . . .
C21 C 0.8882(7) 0.6631(7) 0.6465(3) 0.076(2) Uani 1 1 d . . . . .
H21 H 0.939625 0.679053 0.619507 0.091 Uiso 1 1 calc R U . . .
C60 C -0.0356(8) 0.1572(7) 0.9746(3) 0.077(2) Uani 1 1 d . . . . .
H60 H -0.043219 0.101875 1.001857 0.092 Uiso 1 1 calc R U . . .
C91 C 0.0457(6) 0.7130(6) 0.7674(3) 0.077(2) Uani 1 1 d . . . . .
H91A H -0.013622 0.707949 0.742658 0.115 Uiso 1 1 calc R U . . .
H91B H 0.057429 0.778189 0.751457 0.115 Uiso 1 1 calc R U . . .
H91C H 0.017024 0.724992 0.809769 0.115 Uiso 1 1 calc R U . . .
C59 C 0.0776(7) 0.1415(6) 0.9587(3) 0.067(2) Uani 1 1 d . . . . .
H59 H 0.147003 0.075311 0.974221 0.080 Uiso 1 1 calc R U . . .
O102 O 0.6654(9) -0.1647(9) 0.8792(4) 0.173(4) Uani 1 1 d . . . . .
O101 O 0.6587(10) -0.0409(7) 0.8182(4) 0.178(4) Uani 1 1 d . . . . .
O103 O 0.8057(8) -0.1245(8) 0.8715(5) 0.196(5) Uani 1 1 d . . . . .
H53 H 0.093(5) 0.424(5) 0.784(3) 0.064(19) Uiso 1 1 d . . . . .
H33 H 0.347(6) 0.688(6) 0.728(3) 0.06(2) Uiso 1 1 d . . . . .

loop_
_atom_site_aniso_label
_atom_site_aniso_U_11
_atom_site_aniso_U_22
_atom_site_aniso_U_33
_atom_site_aniso_U_23
_atom_site_aniso_U_13
_atom_site_aniso_U_12
Sm1 0.0465(2) 0.04679(19) 0.04081(18) -0.00221(13) 0.00219(14) -0.03086(16)
Zn1 0.0527(5) 0.0509(4) 0.0377(4) -0.0076(3) 0.0030(3) -0.0367(4)
Zn2 0.0526(5) 0.0575(4) 0.0405(4) 0.0012(3) -0.0029(3) -0.0396(4)
O11 0.051(3) 0.048(2) 0.0288(19) -0.0088(16) -0.0013(17) -0.030(2)
O31 0.052(3) 0.046(2) 0.038(2) -0.0111(17) 0.0087(19) -0.033(2)
O51 0.045(3) 0.054(2) 0.037(2) 0.0024(18) -0.0039(19) -0.032(2)
O12 0.054(3) 0.056(2) 0.043(2) -0.0077(18) 0.005(2) -0.035(2)
O008 0.051(3) 0.055(2) 0.031(2) -0.0005(17) -0.0020(18) -0.036(2)
O32 0.067(3) 0.049(2) 0.043(2) -0.0044(18) 0.009(2) -0.037(2)
O00A 0.058(3) 0.056(3) 0.044(2) 0.0087(19) -0.007(2) -0.038(2)
O52 0.046(3) 0.052(2) 0.057(3) 0.000(2) -0.001(2) -0.030(2)
O53 0.045(3) 0.058(3) 0.059(3) 0.002(2) 0.005(2) -0.031(2)
O92 0.048(3) 0.047(2) 0.067(3) 0.000(2) 0.005(2) -0.027(2)
O13 0.047(3) 0.053(3) 0.058(3) -0.014(2) 0.004(2) -0.026(2)
O93 0.046(3) 0.047(2) 0.065(3) -0.0042(19) 0.002(2) -0.029(2)
O33 0.056(3) 0.053(3) 0.053(3) -0.002(2) 0.006(2) -0.034(3)
O00H 0.047(3) 0.051(3) 0.084(3) -0.006(2) -0.008(3) -0.029(2)
N00I 0.044(3) 0.050(3) 0.045(3) -0.012(2) 0.001(2) -0.027(3)
N00J 0.044(3) 0.040(3) 0.040(3) -0.006(2) 0.004(2) -0.024(2)
N00K 0.046(3) 0.047(3) 0.049(3) 0.003(2) -0.009(2) -0.028(3)
N00L 0.047(3) 0.051(3) 0.046(3) -0.001(2) 0.004(3) -0.031(3)
O112 0.086(4) 0.078(3) 0.076(3) 0.005(3) -0.005(3) -0.043(3)
O111 0.085(4) 0.072(4) 0.097(4) -0.003(3) 0.006(3) -0.038(3)
C35 0.043(4) 0.042(3) 0.035(3) -0.005(2) 0.004(3) -0.025(3)
C11 0.047(4) 0.042(3) 0.038(3) -0.003(3) 0.002(3) -0.024(3)
C36 0.030(3) 0.044(3) 0.044(3) -0.010(3) 0.002(3) -0.020(3)
C16 0.030(3) 0.036(3) 0.042(3) -0.007(2) -0.003(3) -0.016(3)
C00S 0.039(4) 0.048(3) 0.038(3) -0.003(3) -0.007(3) -0.021(3)
N111 0.059(4) 0.073(5) 0.075(5) -0.016(4) -0.005(4) -0.026(4)
C31 0.042(4) 0.048(3) 0.044(3) -0.006(3) 0.003(3) -0.027(3)
C00V 0.040(4) 0.051(4) 0.047(4) -0.004(3) 0.006(3) -0.028(3)
C17 0.049(4) 0.038(3) 0.051(4) -0.007(3) -0.007(3) -0.023(3)
O113 0.102(5) 0.127(5) 0.084(4) -0.043(4) 0.020(4) -0.047(4)
C15 0.045(4) 0.044(3) 0.036(3) -0.005(2) 0.000(3) -0.025(3)
C00Z 0.040(4) 0.053(4) 0.050(4) -0.010(3) -0.007(3) -0.025(3)
C38 0.049(4) 0.048(4) 0.043(3) -0.001(3) -0.001(3) -0.028(3)
C23 0.035(4) 0.060(4) 0.059(4) -0.014(3) 0.001(3) -0.024(3)
C56 0.050(4) 0.045(3) 0.035(3) -0.003(3) -0.004(3) -0.029(3)
C013 0.051(4) 0.043(3) 0.045(3) -0.001(3) 0.001(3) -0.031(3)
C18 0.045(4) 0.068(4) 0.044(3) -0.008(3) 0.000(3) -0.038(4)
C015 0.051(4) 0.049(4) 0.052(4) 0.003(3) -0.004(3) -0.033(3)
C43 0.054(4) 0.048(4) 0.048(4) -0.004(3) 0.005(3) -0.030(3)
C017 0.045(4) 0.064(4) 0.038(3) -0.001(3) 0.002(3) -0.029(3)
C37 0.049(4) 0.053(4) 0.040(3) 0.001(3) -0.001(3) -0.030(3)
C14 0.062(4) 0.050(4) 0.046(4) -0.008(3) -0.010(3) -0.033(3)
C01A 0.056(4) 0.073(4) 0.034(3) -0.009(3) -0.004(3) -0.036(4)
C51 0.053(4) 0.042(3) 0.049(4) 0.002(3) -0.003(3) -0.033(3)
C92 0.051(4) 0.058(4) 0.043(3) -0.006(3) -0.004(3) -0.028(4)
C01D 0.040(4) 0.046(3) 0.036(3) -0.010(3) 0.007(3) -0.024(3)
C57 0.061(5) 0.052(4) 0.042(4) 0.004(3) 0.004(3) -0.034(3)
C01F 0.042(4) 0.036(3) 0.058(4) -0.014(3) 0.002(3) -0.020(3)
C52 0.045(4) 0.057(4) 0.055(4) -0.004(3) -0.006(3) -0.029(3)
C41 0.088(6) 0.054(4) 0.056(4) -0.003(3) 0.012(4) -0.048(4)
C12 0.065(5) 0.047(4) 0.039(3) -0.004(3) 0.007(3) -0.029(3)
C34 0.051(4) 0.065(4) 0.037(3) -0.009(3) 0.001(3) -0.031(3)
C32 0.067(5) 0.053(4) 0.051(4) -0.017(3) 0.003(3) -0.041(4)
C54 0.078(5) 0.051(4) 0.041(3) 0.003(3) -0.013(3) -0.040(4)
C39 0.053(4) 0.057(4) 0.048(4) -0.009(3) 0.010(3) -0.034(3)
C42 0.071(5) 0.042(4) 0.053(4) -0.003(3) 0.001(3) -0.026(3)
C44 0.043(4) 0.043(3) 0.064(4) -0.002(3) 0.002(3) -0.023(3)
C55 0.054(4) 0.048(4) 0.041(3) -0.004(3) 0.000(3) -0.029(3)
C01Q 0.047(4) 0.054(4) 0.076(5) 0.001(3) -0.002(3) -0.032(4)
C33 0.081(5) 0.058(4) 0.047(4) -0.018(3) 0.008(4) -0.037(4)
C01S 0.070(5) 0.059(4) 0.057(4) 0.018(3) -0.014(4) -0.039(4)
C63 0.048(4) 0.061(4) 0.056(4) -0.014(3) 0.008(3) -0.034(4)
C25 0.070(5) 0.070(4) 0.065(4) -0.015(3) 0.017(4) -0.050(4)
C19 0.056(4) 0.061(4) 0.061(4) -0.009(3) 0.001(3) -0.041(4)
C01W 0.050(4) 0.043(4) 0.076(5) -0.003(3) -0.007(4) -0.021(3)
C45 0.092(6) 0.049(4) 0.078(5) -0.006(3) 0.019(4) -0.042(4)
C40 0.075(5) 0.061(4) 0.061(4) -0.002(3) 0.017(4) -0.048(4)
C01Z 0.058(5) 0.053(4) 0.062(4) 0.011(3) -0.008(3) -0.029(4)
C22 0.046(4) 0.086(5) 0.072(5) -0.030(4) 0.017(4) -0.041(4)
C53 0.058(5) 0.062(4) 0.052(4) 0.008(3) -0.021(3) -0.036(4)
C65 0.040(4) 0.092(6) 0.088(5) 0.018(4) 0.004(4) -0.030(4)
C13 0.088(5) 0.052(4) 0.038(3) -0.007(3) -0.003(4) -0.038(4)
C20 0.074(6) 0.080(5) 0.090(5) -0.005(4) 0.004(5) -0.060(5)
C61 0.058(5) 0.075(5) 0.094(6) -0.029(4) 0.031(4) -0.044(5)
N101 0.121(8) 0.076(5) 0.082(6) -0.005(4) 0.004(5) -0.047(5)
C027 0.070(5) 0.068(5) 0.064(4) 0.006(4) 0.000(4) -0.050(4)
C028 0.053(5) 0.070(5) 0.091(5) 0.002(4) 0.002(4) -0.041(4)
C62 0.054(5) 0.067(5) 0.079(5) -0.022(4) 0.016(4) -0.035(4)
C64 0.046(4) 0.051(4) 0.076(5) 0.002(3) 0.002(4) -0.026(3)
C24 0.044(4) 0.063(4) 0.073(5) -0.021(3) 0.000(3) -0.026(4)
C58 0.050(4) 0.061(4) 0.043(3) -0.003(3) 0.005(3) -0.036(4)
C21 0.074(6) 0.104(6) 0.084(5) -0.012(5) 0.013(4) -0.071(5)
C60 0.095(7) 0.084(6) 0.078(5) -0.015(4) 0.030(5) -0.065(6)
C91 0.053(5) 0.070(5) 0.098(6) -0.008(4) -0.001(4) -0.022(4)
C59 0.072(5) 0.071(5) 0.066(5) 0.003(4) 0.012(4) -0.043(4)
O102 0.239(10) 0.259(10) 0.134(6) -0.072(7) 0.070(7) -0.207(10)
O101 0.300(13) 0.106(6) 0.114(6) -0.007(5) -0.027(7) -0.083(7)
O103 0.079(6) 0.206(10) 0.314(13) -0.118(9) 0.015(7) -0.066(6)

loop_
_atom_type_symbol
_atom_type_description
_atom_type_scat_dispersion_real
_atom_type_scat_dispersion_imag
_atom_type_scat_source
C C 0.0033 0.0016 'International Tables Vol C Tables 4.2.6.8 and 6.1.1.4'
H H 0.0000 0.0000 'International Tables Vol C Tables 4.2.6.8 and 6.1.1.4'
N N 0.0061 0.0033 'International Tables Vol C Tables 4.2.6.8 and 6.1.1.4'
O O 0.0106 0.0060 'International Tables Vol C Tables 4.2.6.8 and 6.1.1.4'
Sm Sm -0.1638 3.4418 'International Tables Vol C Tables 4.2.6.8 and 6.1.1.4'
Zn Zn 0.2839 1.4301 'International Tables Vol C Tables 4.2.6.8 and 6.1.1.4'

loop_
_geom_angle_atom_site_label_1
_geom_angle_atom_site_label_2
_geom_angle_atom_site_label_3
_geom_angle
_geom_angle_site_symmetry_1
_geom_angle_site_symmetry_3
_geom_angle_publ_flag
O11 Sm1 O12 60.09(11) . . ?
O11 Sm1 O32 109.40(12) . . ?
O11 Sm1 O00A 120.70(11) . . ?
O11 Sm1 O52 70.16(12) . . ?
O11 Sm1 C92 91.69(16) . . ?
O31 Sm1 O11 62.39(11) . . ?
O31 Sm1 O12 122.36(12) . . ?
O31 Sm1 O008 117.19(11) . . ?
O31 Sm1 O32 60.84(11) . . ?
O31 Sm1 O00A 70.31(13) . . ?
O31 Sm1 O52 89.44(13) . . ?
O31 Sm1 O92 131.62(13) . . ?
O31 Sm1 O93 85.18(13) . . ?
O31 Sm1 C92 108.56(16) . . ?
O51 Sm1 O11 116.28(12) . . ?
O51 Sm1 O31 145.20(13) . . ?
O51 Sm1 O12 69.72(12) . . ?
O51 Sm1 O008 62.30(12) . . ?
O51 Sm1 O32 90.75(12) . . ?
O51 Sm1 O00A 122.98(12) . . ?
O51 Sm1 O52 60.67(12) . . ?
O51 Sm1 O92 82.55(13) . . ?
O51 Sm1 O93 128.73(13) . . ?
O51 Sm1 C92 106.24(16) . . ?
O12 Sm1 C92 70.23(14) . . ?
O008 Sm1 O11 177.22(12) . . ?
O008 Sm1 O12 120.44(11) . . ?
O008 Sm1 O32 68.55(12) . . ?
O008 Sm1 O00A 60.85(11) . . ?
O008 Sm1 O52 107.19(12) . . ?
O008 Sm1 O92 70.35(13) . . ?
O008 Sm1 O93 111.71(13) . . ?
O008 Sm1 C92 91.03(16) . . ?
O32 Sm1 O12 145.82(13) . . ?
O32 Sm1 C92 143.79(15) . . ?
O00A Sm1 O12 141.32(12) . . ?
O00A Sm1 O32 72.83(12) . . ?
O00A Sm1 O52 143.63(12) . . ?
O00A Sm1 C92 71.10(14) . . ?
O52 Sm1 O12 75.03(12) . . ?
O52 Sm1 O32 70.91(12) . . ?
O52 Sm1 C92 145.26(14) . . ?
O92 Sm1 O11 112.10(13) . . ?
O92 Sm1 O12 70.45(13) . . ?
O92 Sm1 O32 136.47(13) . . ?
O92 Sm1 O00A 75.21(13) . . ?
O92 Sm1 O52 136.39(12) . . ?
O92 Sm1 O93 51.65(13) . . ?
O92 Sm1 C92 25.97(15) . . ?
O93 Sm1 O11 71.07(13) . . ?
O93 Sm1 O12 73.59(12) . . ?
O93 Sm1 O32 137.10(12) . . ?
O93 Sm1 O00A 71.36(12) . . ?
O93 Sm1 O52 138.62(13) . . ?
O93 Sm1 C92 25.69(14) . . ?
O11 Zn1 O13 111.25(15) . . ?
O11 Zn1 O33 82.75(15) . . ?
O11 Zn1 N00J 152.88(17) . . ?
O31 Zn1 O11 76.27(13) . . ?
O31 Zn1 O13 86.70(15) . . ?
O31 Zn1 O33 106.46(17) . . ?
O31 Zn1 N00I 158.54(17) . . ?
O31 Zn1 N00J 86.75(16) . . ?
O13 Zn1 O33 163.08(16) . . ?
N00I Zn1 O11 90.91(16) . . ?
N00I Zn1 O13 81.97(17) . . ?
N00I Zn1 O33 88.54(18) . . ?
N00I Zn1 N00J 110.95(18) . . ?
N00J Zn1 O13 88.31(16) . . ?
N00J Zn1 O33 82.01(16) . . ?
O51 Zn2 O008 75.59(14) . . ?
O51 Zn2 O53 107.59(16) . . ?
O51 Zn2 O00H 86.70(15) . . ?
O51 Zn2 N00K 154.93(17) . . ?
O51 Zn2 N00L 86.39(17) . . ?
O008 Zn2 O53 81.93(15) . . ?
O008 Zn2 O00H 112.95(15) . . ?
O008 Zn2 N00L 152.09(16) . . ?
O53 Zn2 O00H 161.97(15) . . ?
N00K Zn2 O008 90.37(17) . . ?
N00K Zn2 O53 90.47(18) . . ?
N00K Zn2 O00H 79.71(17) . . ?
N00K Zn2 N00L 113.46(19) . . ?
N00L Zn2 O53 83.49(17) . . ?
N00L Zn2 O00H 86.59(18) . . ?
Zn1 O11 Sm1 105.83(13) . . ?
C16 O11 Sm1 127.2(3) . . ?
C16 O11 Zn1 123.7(3) . . ?
Zn1 O31 Sm1 112.38(14) . . ?
C36 O31 Sm1 125.4(3) . . ?
C36 O31 Zn1 121.9(3) . . ?
Zn2 O51 Sm1 112.40(16) . . ?
C56 O51 Sm1 125.9(3) . . ?
C56 O51 Zn2 121.1(3) . . ?
C11 O12 Sm1 120.8(3) . . ?
C11 O12 C25 116.0(4) . . ?
C25 O12 Sm1 122.5(3) . . ?
Zn2 O008 Sm1 106.91(15) . . ?
C01D O008 Sm1 126.9(3) . . ?
C01D O008 Zn2 125.5(3) . . ?
C31 O32 Sm1 116.4(3) . . ?
C31 O32 C45 117.4(4) . . ?
C45 O32 Sm1 124.8(3) . . ?
C00V O00A Sm1 120.3(3) . . ?
C00V O00A C01S 115.5(4) . . ?
C01S O00A Sm1 124.2(3) . . ?
C51 O52 Sm1 115.3(3) . . ?
C51 O52 C65 118.1(5) . . ?
C65 O52 Sm1 125.7(4) . . ?
Zn2 O53 H53 99(4) . . ?
C64 O53 Zn2 121.1(4) . . ?
C64 O53 H53 111(3) . . ?
C92 O92 Sm1 94.7(4) . . ?
Zn1 O13 H13 126.1(18) . . ?
C24 O13 Zn1 117.6(3) . . ?
C24 O13 H13 105.8(17) . . ?
C92 O93 Sm1 94.5(4) . . ?
Zn1 O33 H33 104(5) . . ?
C44 O33 Zn1 121.8(3) . . ?
C44 O33 H33 101(5) . . ?
Zn2 O00H H00H 127.2(17) . . ?
C01W O00H Zn2 120.5(4) . . ?
C01W O00H H00H 108.8(16) . . ?
C17 N00I Zn1 123.7(4) . . ?
C17 N00I C18 119.8(5) . . ?
C18 N00I Zn1 115.9(4) . . ?
C38 N00J Zn1 118.7(3) . . ?
C37 N00J Zn1 122.2(4) . . ?
C37 N00J C38 118.1(5) . . ?
C013 N00K Zn2 116.4(4) . . ?
C01F N00K Zn2 125.4(4) . . ?
C01F N00K C013 118.1(5) . . ?
C57 N00L Zn2 122.5(4) . . ?
C57 N00L C58 118.4(5) . . ?
C58 N00L Zn2 118.6(4) . . ?
C36 C35 C37 124.0(5) . . ?
C36 C35 C34 117.6(5) . . ?
C34 C35 C37 118.4(5) . . ?
O12 C11 C16 114.1(4) . . ?
C12 C11 O12 124.7(5) . . ?
C12 C11 C16 121.1(6) . . ?
O31 C36 C35 122.9(5) . . ?
O31 C36 C31 117.3(5) . . ?
C35 C36 C31 119.8(5) . . ?
O11 C16 C11 117.8(5) . . ?
O11 C16 C15 124.8(5) . . ?
C15 C16 C11 117.5(5) . . ?
C00Z C00S C01D 119.6(5) . . ?
C00Z C00S C01F 116.8(5) . . ?
C01D C00S C01F 123.5(5) . . ?
O111 N111 O112 118.6(6) . . ?
O113 N111 O112 119.5(7) . . ?
O113 N111 O111 121.9(7) . . ?
O32 C31 C36 112.5(4) . . ?
C32 C31 O32 126.5(5) . . ?
C32 C31 C36 121.0(5) . . ?
O00A C00V C01D 112.7(5) . . ?
C017 C00V O00A 124.0(5) . . ?
C017 C00V C01D 123.3(6) . . ?
N00I C17 H17 116.1 . . ?
N00I C17 C15 127.9(5) . . ?
C15 C17 H17 116.1 . . ?
C16 C15 C17 124.5(5) . . ?
C14 C15 C16 120.1(5) . . ?
C14 C15 C17 115.4(5) . . ?
C00S C00Z H00Z 119.7 . . ?
C01A C00Z C00S 120.6(6) . . ?
C01A C00Z H00Z 119.7 . . ?
C43 C38 N00J 118.2(5) . . ?
C39 C38 N00J 121.2(5) . . ?
C39 C38 C43 120.5(5) . . ?
C18 C23 C22 117.9(6) . . ?
C18 C23 C24 119.8(6) . . ?
C22 C23 C24 122.3(6) . . ?
O51 C56 C51 116.8(5) . . ?
O51 C56 C55 123.9(5) . . ?
C51 C56 C55 119.2(5) . . ?
C015 C013 N00K 117.1(5) . . ?
C01Q C013 N00K 121.6(6) . . ?
C01Q C013 C015 121.2(5) . . ?
C23 C18 N00I 116.6(5) . . ?
C23 C18 C19 121.1(6) . . ?
C19 C18 N00I 122.3(5) . . ?
C013 C015 C01W 121.0(5) . . ?
C01Z C015 C013 117.0(6) . . ?
C01Z C015 C01W 121.8(6) . . ?
C38 C43 C44 122.1(5) . . ?
C42 C43 C38 117.2(5) . . ?
C42 C43 C44 120.6(5) . . ?
C00V C017 H017 120.5 . . ?
C00V C017 C01A 118.9(6) . . ?
C01A C017 H017 120.5 . . ?
N00J C37 C35 125.8(5) . . ?
N00J C37 H37 117.1 . . ?
C35 C37 H37 117.1 . . ?
C15 C14 H14 119.4 . . ?
C13 C14 C15 121.2(6) . . ?
C13 C14 H14 119.4 . . ?
C00Z C01A C017 121.0(6) . . ?
C00Z C01A H01A 119.5 . . ?
C017 C01A H01A 119.5 . . ?
O52 C51 C56 112.9(5) . . ?
C52 C51 O52 125.7(6) . . ?
C52 C51 C56 121.4(5) . . ?
O92 C92 Sm1 59.4(3) . . ?
O92 C92 C91 120.1(6) . . ?
O93 C92 Sm1 59.8(3) . . ?
O93 C92 O92 119.2(6) . . ?
O93 C92 C91 120.8(6) . . ?
C91 C92 Sm1 179.4(5) . . ?
O008 C01D C00S 125.0(5) . . ?
O008 C01D C00V 118.5(5) . . ?
C00S C01D C00V 116.5(5) . . ?
N00L C57 H57 117.2 . . ?
N00L C57 C55 125.6(5) . . ?
C55 C57 H57 117.2 . . ?
N00K C01F C00S 127.8(5) . . ?
N00K C01F H01F 116.1 . . ?
C00S C01F H01F 116.1 . . ?
C51 C52 H52 120.2 . . ?
C51 C52 C53 119.5(6) . . ?
C53 C52 H52 120.2 . . ?
C42 C41 H41 119.8 . . ?
C40 C41 H41 119.8 . . ?
C40 C41 C42 120.4(6) . . ?
C11 C12 H12 119.6 . . ?
C11 C12 C13 120.8(6) . . ?
C13 C12 H12 119.6 . . ?
C35 C34 H34 119.0 . . ?
C33 C34 C35 122.0(5) . . ?
C33 C34 H34 119.0 . . ?
C31 C32 H32 120.0 . . ?
C31 C32 C33 120.0(5) . . ?
C33 C32 H32 120.0 . . ?
C55 C54 H54 119.2 . . ?
C53 C54 H54 119.2 . . ?
C53 C54 C55 121.6(6) . . ?
C38 C39 H39 119.9 . . ?
C40 C39 C38 120.2(6) . . ?
C40 C39 H39 119.9 . . ?
C43 C42 H42 119.2 . . ?
C41 C42 C43 121.6(6) . . ?
C41 C42 H42 119.2 . . ?
O33 C44 C43 110.6(5) . . ?
O33 C44 H44A 109.5 . . ?
O33 C44 H44B 109.5 . . ?
C43 C44 H44A 109.5 . . ?
C43 C44 H44B 109.5 . . ?
H44A C44 H44B 108.1 . . ?
C56 C55 C57 123.2(6) . . ?
C56 C55 C54 118.0(6) . . ?
C54 C55 C57 118.7(5) . . ?
C013 C01Q H01Q 119.7 . . ?
C013 C01Q C028 120.6(6) . . ?
C028 C01Q H01Q 119.7 . . ?
C34 C33 C32 119.6(5) . . ?
C34 C33 H33A 120.2 . . ?
C32 C33 H33A 120.2 . . ?
O00A C01S H01B 109.5 . . ?
O00A C01S H01C 109.5 . . ?
O00A C01S H01D 109.5 . . ?
H01B C01S H01C 109.5 . . ?
H01B C01S H01D 109.5 . . ?
H01C C01S H01D 109.5 . . ?
C62 C63 C64 120.3(6) . . ?
C62 C63 C58 117.7(6) . . ?
C58 C63 C64 121.7(6) . . ?
O12 C25 H25A 109.5 . . ?
O12 C25 H25B 109.5 . . ?
O12 C25 H25C 109.5 . . ?
H25A C25 H25B 109.5 . . ?
H25A C25 H25C 109.5 . . ?
H25B C25 H25C 109.5 . . ?
C18 C19 H19 120.4 . . ?
C20 C19 C18 119.2(6) . . ?
C20 C19 H19 120.4 . . ?
O00H C01W C015 111.2(5) . . ?
O00H C01W H01E 109.4 . . ?
O00H C01W H01G 109.4 . . ?
C015 C01W H01E 109.4 . . ?
C015 C01W H01G 109.4 . . ?
H01E C01W H01G 108.0 . . ?
O32 C45 H45A 109.5 . . ?
O32 C45 H45B 109.5 . . ?
O32 C45 H45C 109.5 . . ?
H45A C45 H45B 109.5 . . ?
H45A C45 H45C 109.5 . . ?
H45B C45 H45C 109.5 . . ?
C41 C40 C39 119.9(6) . . ?
C41 C40 H40 120.0 . . ?
C39 C40 H40 120.0 . . ?
C015 C01Z H01Z 118.5 . . ?
C027 C01Z C015 122.9(6) . . ?
C027 C01Z H01Z 118.5 . . ?
C23 C22 H22 119.2 . . ?
C21 C22 C23 121.7(6) . . ?
C21 C22 H22 119.2 . . ?
C52 C53 H53A 120.0 . . ?
C54 C53 C52 120.1(6) . . ?
C54 C53 H53A 120.0 . . ?
O52 C65 H65A 109.5 . . ?
O52 C65 H65B 109.5 . . ?
O52 C65 H65C 109.5 . . ?
H65A C65 H65B 109.5 . . ?
H65A C65 H65C 109.5 . . ?
H65B C65 H65C 109.5 . . ?
C14 C13 C12 119.3(5) . . ?
C14 C13 H13A 120.4 . . ?
C12 C13 H13A 120.4 . . ?
C19 C20 H20 119.6 . . ?
C19 C20 C21 120.8(7) . . ?
C21 C20 H20 119.6 . . ?
C62 C61 H61 120.7 . . ?
C60 C61 H61 120.7 . . ?
C60 C61 C62 118.6(7) . . ?
O102 N101 O101 118.8(13) . . ?
O102 N101 O103 124.5(12) . . ?
O101 N101 O103 116.7(11) . . ?
C01Z C027 H027 120.3 . . ?
C01Z C027 C028 119.4(6) . . ?
C028 C027 H027 120.3 . . ?
C01Q C028 C027 118.9(6) . . ?
C01Q C028 H028 120.6 . . ?
C027 C028 H028 120.6 . . ?
C63 C62 C61 122.3(7) . . ?
C63 C62 H62 118.9 . . ?
C61 C62 H62 118.9 . . ?
O53 C64 C63 111.3(5) . . ?
O53 C64 H64A 109.4 . . ?
O53 C64 H64B 109.4 . . ?
C63 C64 H64A 109.4 . . ?
C63 C64 H64B 109.4 . . ?
H64A C64 H64B 108.0 . . ?
O13 C24 C23 112.9(5) . . ?
O13 C24 H24A 109.0 . . ?
O13 C24 H24B 109.0 . . ?
C23 C24 H24A 109.0 . . ?
C23 C24 H24B 109.0 . . ?
H24A C24 H24B 107.8 . . ?
C63 C58 N00L 117.8(5) . . ?
C59 C58 N00L 121.4(6) . . ?
C59 C58 C63 120.7(6) . . ?
C22 C21 C20 119.2(6) . . ?
C22 C21 H21 120.4 . . ?
C20 C21 H21 120.4 . . ?
C61 C60 H60 119.3 . . ?
C61 C60 C59 121.3(7) . . ?
C59 C60 H60 119.3 . . ?
C92 C91 H91A 109.5 . . ?
C92 C91 H91B 109.5 . . ?
C92 C91 H91C 109.5 . . ?
H91A C91 H91B 109.5 . . ?
H91A C91 H91C 109.5 . . ?
H91B C91 H91C 109.5 . . ?
C58 C59 H59 120.3 . . ?
C60 C59 C58 119.4(7) . . ?
C60 C59 H59 120.3 . . ?

loop_
_geom_bond_atom_site_label_1
_geom_bond_atom_site_label_2
_geom_bond_distance
_geom_bond_site_symmetry_2
_geom_bond_publ_flag
Sm1 O11 2.499(4) . ?
Sm1 O31 2.358(3) . ?
Sm1 O51 2.357(3) . ?
Sm1 O12 2.671(4) . ?
Sm1 O008 2.466(4) . ?
Sm1 O32 2.649(4) . ?
Sm1 O00A 2.633(4) . ?
Sm1 O52 2.638(4) . ?
Sm1 O92 2.482(4) . ?
Sm1 O93 2.492(4) . ?
Sm1 C92 2.875(6) . ?
Zn1 O11 2.057(3) . ?
Zn1 O31 2.022(3) . ?
Zn1 O13 2.279(4) . ?
Zn1 O33 2.289(4) . ?
Zn1 N00I 2.036(5) . ?
Zn1 N00J 2.079(4) . ?
Zn2 O51 2.018(4) . ?
Zn2 O008 2.056(3) . ?
Zn2 O53 2.218(4) . ?
Zn2 O00H 2.340(4) . ?
Zn2 N00K 2.025(5) . ?
Zn2 N00L 2.093(5) . ?
O11 C16 1.328(6) . ?
O31 C36 1.340(6) . ?
O51 C56 1.328(6) . ?
O12 C11 1.374(6) . ?
O12 C25 1.453(6) . ?
O008 C01D 1.309(6) . ?
O32 C31 1.375(6) . ?
O32 C45 1.442(6) . ?
O00A C00V 1.391(7) . ?
O00A C01S 1.435(6) . ?
O52 C51 1.392(6) . ?
O52 C65 1.430(7) . ?
O53 C64 1.435(7) . ?
O53 H53 0.99(6) . ?
O92 C92 1.263(7) . ?
O13 H13 0.879(10) . ?
O13 C24 1.447(7) . ?
O93 C92 1.250(7) . ?
O33 C44 1.427(7) . ?
O33 H33 0.76(6) . ?
O00H H00H 0.871(9) . ?
O00H C01W 1.431(7) . ?
N00I C17 1.291(7) . ?
N00I C18 1.426(7) . ?
N00J C38 1.439(7) . ?
N00J C37 1.274(6) . ?
N00K C013 1.433(7) . ?
N00K C01F 1.278(7) . ?
N00L C57 1.301(7) . ?
N00L C58 1.432(7) . ?
O112 N111 1.278(7) . ?
O111 N111 1.239(7) . ?
C35 C36 1.394(7) . ?
C35 C37 1.450(7) . ?
C35 C34 1.413(7) . ?
C11 C16 1.412(7) . ?
C11 C12 1.371(7) . ?
C36 C31 1.405(7) . ?
C16 C15 1.409(7) . ?
C00S C00Z 1.412(7) . ?
C00S C01D 1.416(8) . ?
C00S C01F 1.448(8) . ?
N111 O113 1.231(7) . ?
C31 C32 1.355(7) . ?
C00V C017 1.367(8) . ?
C00V C01D 1.422(7) . ?
C17 H17 0.9500 . ?
C17 C15 1.441(8) . ?
C15 C14 1.396(7) . ?
C00Z H00Z 0.9500 . ?
C00Z C01A 1.378(8) . ?
C38 C43 1.400(8) . ?
C38 C39 1.383(8) . ?
C23 C18 1.387(8) . ?
C23 C22 1.389(8) . ?
C23 C24 1.501(8) . ?
C56 C51 1.393(8) . ?
C56 C55 1.398(7) . ?
C013 C015 1.394(8) . ?
C013 C01Q 1.369(8) . ?
C18 C19 1.397(8) . ?
C015 C01W 1.492(8) . ?
C015 C01Z 1.382(8) . ?
C43 C42 1.389(7) . ?
C43 C44 1.501(8) . ?
C017 H017 0.9500 . ?
C017 C01A 1.379(8) . ?
C37 H37 0.9500 . ?
C14 H14 0.9500 . ?
C14 C13 1.369(8) . ?
C01A H01A 0.9500 . ?
C51 C52 1.378(8) . ?
C92 C91 1.479(8) . ?
C57 H57 0.9500 . ?
C57 C55 1.438(8) . ?
C01F H01F 0.9500 . ?
C52 H52 0.9500 . ?
C52 C53 1.380(8) . ?
C41 H41 0.9500 . ?
C41 C42 1.375(8) . ?
C41 C40 1.354(8) . ?
C12 H12 0.9500 . ?
C12 C13 1.389(8) . ?
C34 H34 0.9500 . ?
C34 C33 1.356(8) . ?
C32 H32 0.9500 . ?
C32 C33 1.397(8) . ?
C54 H54 0.9500 . ?
C54 C55 1.413(8) . ?
C54 C53 1.361(9) . ?
C39 H39 0.9500 . ?
C39 C40 1.378(8) . ?
C42 H42 0.9500 . ?
C44 H44A 0.9900 . ?
C44 H44B 0.9900 . ?
C01Q H01Q 0.9500 . ?
C01Q C028 1.390(8) . ?
C33 H33A 0.9500 . ?
C01S H01B 0.9800 . ?
C01S H01C 0.9800 . ?
C01S H01D 0.9800 . ?
C63 C62 1.383(8) . ?
C63 C64 1.494(8) . ?
C63 C58 1.396(9) . ?
C25 H25A 0.9800 . ?
C25 H25B 0.9800 . ?
C25 H25C 0.9800 . ?
C19 H19 0.9500 . ?
C19 C20 1.370(8) . ?
C01W H01E 0.9900 . ?
C01W H01G 0.9900 . ?
C45 H45A 0.9800 . ?
C45 H45B 0.9800 . ?
C45 H45C 0.9800 . ?
C40 H40 0.9500 . ?
C01Z H01Z 0.9500 . ?
C01Z C027 1.363(9) . ?
C22 H22 0.9500 . ?
C22 C21 1.377(9) . ?
C53 H53A 0.9500 . ?
C65 H65A 0.9800 . ?
C65 H65B 0.9800 . ?
C65 H65C 0.9800 . ?
C13 H13A 0.9500 . ?
C20 H20 0.9500 . ?
C20 C21 1.383(9) . ?
C61 H61 0.9500 . ?
C61 C62 1.386(9) . ?
C61 C60 1.363(10) . ?
N101 O102 1.158(9) . ?
N101 O101 1.178(10) . ?
N101 O103 1.203(11) . ?
C027 H027 0.9500 . ?
C027 C028 1.391(9) . ?
C028 H028 0.9500 . ?
C62 H62 0.9500 . ?
C64 H64A 0.9900 . ?
C64 H64B 0.9900 . ?
C24 H24A 0.9900 . ?
C24 H24B 0.9900 . ?
C58 C59 1.385(8) . ?
C21 H21 0.9500 . ?
C60 H60 0.9500 . ?
C60 C59 1.384(10) . ?
C91 H91A 0.9800 . ?
C91 H91B 0.9800 . ?
C91 H91C 0.9800 . ?
C59 H59 0.9500 . ?

loop_
_geom_torsion_atom_site_label_1
_geom_torsion_atom_site_label_2
_geom_torsion_atom_site_label_3
_geom_torsion_atom_site_label_4
_geom_torsion
_geom_torsion_site_symmetry_1
_geom_torsion_site_symmetry_2
_geom_torsion_site_symmetry_3
_geom_torsion_site_symmetry_4
_geom_torsion_publ_flag
Sm1 O11 C16 C11 3.9(7) . . . . ?
Sm1 O11 C16 C15 -176.9(4) . . . . ?
Sm1 O31 C36 C35 155.0(4) . . . . ?
Sm1 O31 C36 C31 -25.0(7) . . . . ?
Sm1 O51 C56 C51 -25.2(7) . . . . ?
Sm1 O51 C56 C55 152.3(4) . . . . ?
Sm1 O12 C11 C16 -1.9(6) . . . . ?
Sm1 O12 C11 C12 179.0(4) . . . . ?
Sm1 O008 C01D C00S 174.3(4) . . . . ?
Sm1 O008 C01D C00V -5.9(7) . . . . ?
Sm1 O32 C31 C36 18.7(6) . . . . ?
Sm1 O32 C31 C32 -159.6(5) . . . . ?
Sm1 O00A C00V C017 -173.2(4) . . . . ?
Sm1 O00A C00V C01D 8.5(6) . . . . ?
Sm1 O52 C51 C56 20.9(5) . . . . ?
Sm1 O52 C51 C52 -160.4(5) . . . . ?
Sm1 O92 C92 O93 -1.1(6) . . . . ?
Sm1 O92 C92 C91 179.9(5) . . . . ?
Sm1 O93 C92 O92 1.1(6) . . . . ?
Sm1 O93 C92 C91 -179.9(5) . . . . ?
Zn1 O11 C16 C11 160.4(4) . . . . ?
Zn1 O11 C16 C15 -20.3(7) . . . . ?
Zn1 O31 C36 C35 -31.6(7) . . . . ?
Zn1 O31 C36 C31 148.5(4) . . . . ?
Zn1 O13 C24 C23 -42.2(6) . . . . ?
Zn1 O33 C44 C43 -47.5(6) . . . . ?
Zn1 N00I C17 C15 8.0(8) . . . . ?
Zn1 N00I C18 C23 -62.0(6) . . . . ?
Zn1 N00I C18 C19 114.5(5) . . . . ?
Zn1 N00J C38 C43 -57.9(7) . . . . ?
Zn1 N00J C38 C39 120.3(5) . . . . ?
Zn1 N00J C37 C35 15.2(8) . . . . ?
Zn2 O51 C56 C51 145.3(4) . . . . ?
Zn2 O51 C56 C55 -37.2(7) . . . . ?
Zn2 O008 C01D C00S -16.9(7) . . . . ?
Zn2 O008 C01D C00V 162.9(4) . . . . ?
Zn2 O53 C64 C63 -48.6(7) . . . . ?
Zn2 O00H C01W C015 -40.0(7) . . . . ?
Zn2 N00K C013 C015 -64.0(6) . . . . ?
Zn2 N00K C013 C01Q 112.6(6) . . . . ?
Zn2 N00K C01F C00S 4.6(9) . . . . ?
Zn2 N00L C57 C55 9.7(8) . . . . ?
Zn2 N00L C58 C63 -54.9(6) . . . . ?
Zn2 N00L C58 C59 123.4(6) . . . . ?
O11 C16 C15 C17 3.9(9) . . . . ?
O11 C16 C15 C14 -177.2(5) . . . . ?
O31 C36 C31 O32 0.8(8) . . . . ?
O31 C36 C31 C32 179.3(5) . . . . ?
O51 C56 C51 O52 -0.7(7) . . . . ?
O51 C56 C51 C52 -179.5(5) . . . . ?
O51 C56 C55 C57 1.0(9) . . . . ?
O51 C56 C55 C54 -176.0(5) . . . . ?
O12 C11 C16 O11 -1.0(7) . . . . ?
O12 C11 C16 C15 179.7(5) . . . . ?
O12 C11 C12 C13 179.0(5) . . . . ?
O32 C31 C32 C33 179.6(6) . . . . ?
O00A C00V C017 C01A -179.6(5) . . . . ?
O00A C00V C01D O008 -2.3(7) . . . . ?
O00A C00V C01D C00S 177.6(5) . . . . ?
O52 C51 C52 C53 176.8(5) . . . . ?
N00I C17 C15 C16 3.0(10) . . . . ?
N00I C17 C15 C14 -175.8(6) . . . . ?
N00I C18 C19 C20 -175.0(6) . . . . ?
N00J C38 C43 C42 -179.2(5) . . . . ?
N00J C38 C43 C44 -4.3(9) . . . . ?
N00J C38 C39 C40 178.6(6) . . . . ?
N00K C013 C015 C01W -7.2(8) . . . . ?
N00K C013 C015 C01Z 178.2(5) . . . . ?
N00K C013 C01Q C028 -177.7(6) . . . . ?
N00L C57 C55 C56 13.7(9) . . . . ?
N00L C57 C55 C54 -169.3(6) . . . . ?
N00L C58 C59 C60 179.5(6) . . . . ?
C35 C36 C31 O32 -179.1(5) . . . . ?
C35 C36 C31 C32 -0.6(9) . . . . ?
C35 C34 C33 C32 0.4(10) . . . . ?
C11 C16 C15 C17 -176.8(5) . . . . ?
C11 C16 C15 C14 2.0(8) . . . . ?
C11 C12 C13 C14 0.5(9) . . . . ?
C36 C35 C37 N00J 11.7(10) . . . . ?
C36 C35 C34 C33 0.3(9) . . . . ?
C36 C31 C32 C33 1.4(10) . . . . ?
C16 C11 C12 C13 -0.1(9) . . . . ?
C16 C15 C14 C13 -1.7(9) . . . . ?
C00S C00Z C01A C017 -0.5(9) . . . . ?
C31 C32 C33 C34 -1.3(10) . . . . ?
C00V C017 C01A C00Z 2.1(9) . . . . ?
C17 N00I C18 C23 125.8(6) . . . . ?
C17 N00I C18 C19 -57.6(8) . . . . ?
C17 C15 C14 C13 177.2(6) . . . . ?
C15 C14 C13 C12 0.5(9) . . . . ?
C00Z C00S C01D O008 -177.9(5) . . . . ?
C00Z C00S C01D C00V 2.3(8) . . . . ?
C00Z C00S C01F N00K -175.3(6) . . . . ?
C38 N00J C37 C35 -176.2(6) . . . . ?
C38 C43 C42 C41 0.0(10) . . . . ?
C38 C43 C44 O33 58.3(8) . . . . ?
C38 C39 C40 C41 1.3(10) . . . . ?
C23 C18 C19 C20 1.4(10) . . . . ?
C23 C22 C21 C20 0.8(11) . . . . ?
C56 C51 C52 C53 -4.6(9) . . . . ?
C013 N00K C01F C00S -180.0(5) . . . . ?
C013 C015 C01W O00H 59.4(8) . . . . ?
C013 C015 C01Z C027 -1.7(10) . . . . ?
C013 C01Q C028 C027 0.9(10) . . . . ?
C18 N00I C17 C15 179.5(6) . . . . ?
C18 C23 C22 C21 1.0(10) . . . . ?
C18 C23 C24 O13 62.5(7) . . . . ?
C18 C19 C20 C21 0.4(11) . . . . ?
C015 C013 C01Q C028 -1.2(10) . . . . ?
C015 C01Z C027 C028 1.5(11) . . . . ?
C43 C38 C39 C40 -3.3(9) . . . . ?
C017 C00V C01D O008 179.4(5) . . . . ?
C017 C00V C01D C00S -0.7(8) . . . . ?
C37 N00J C38 C43 133.0(6) . . . . ?
C37 N00J C38 C39 -48.7(8) . . . . ?
C37 C35 C36 O31 -3.0(9) . . . . ?
C37 C35 C36 C31 176.9(6) . . . . ?
C37 C35 C34 C33 -177.0(6) . . . . ?
C51 C56 C55 C57 178.5(5) . . . . ?
C51 C56 C55 C54 1.4(8) . . . . ?
C51 C52 C53 C54 1.8(9) . . . . ?
C01D C00S C00Z C01A -1.7(9) . . . . ?
C01D C00S C01F N00K 2.0(10) . . . . ?
C01D C00V C017 C01A -1.4(9) . . . . ?
C57 N00L C58 C63 132.9(6) . . . . ?
C57 N00L C58 C59 -48.9(8) . . . . ?
C01F N00K C013 C015 120.1(6) . . . . ?
C01F N00K C013 C01Q -63.3(8) . . . . ?
C01F C00S C00Z C01A 175.7(5) . . . . ?
C01F C00S C01D O008 4.9(9) . . . . ?
C01F C00S C01D C00V -175.0(5) . . . . ?
C12 C11 C16 O11 178.2(5) . . . . ?
C12 C11 C16 C15 -1.1(8) . . . . ?
C34 C35 C36 O31 179.9(5) . . . . ?
C34 C35 C36 C31 -0.2(8) . . . . ?
C34 C35 C37 N00J -171.2(6) . . . . ?
C39 C38 C43 C42 2.6(9) . . . . ?
C39 C38 C43 C44 177.4(6) . . . . ?
C42 C43 C44 O33 -127.0(6) . . . . ?
C42 C41 C40 C39 1.3(11) . . . . ?
C44 C43 C42 C41 -174.9(6) . . . . ?
C55 C56 C51 O52 -178.3(5) . . . . ?
C55 C56 C51 C52 2.9(8) . . . . ?
C55 C54 C53 C52 2.6(9) . . . . ?
C01Q C013 C015 C01W 176.2(6) . . . . ?
C01Q C013 C015 C01Z 1.6(9) . . . . ?
C01S O00A C00V C017 6.4(8) . . . . ?
C01S O00A C00V C01D -171.9(5) . . . . ?
C63 C58 C59 C60 -2.3(10) . . . . ?
C25 O12 C11 C16 -172.5(5) . . . . ?
C25 O12 C11 C12 8.4(8) . . . . ?
C19 C20 C21 C22 -1.5(12) . . . . ?
C01W C015 C01Z C027 -176.3(6) . . . . ?
C45 O32 C31 C36 -174.3(6) . . . . ?
C45 O32 C31 C32 7.3(9) . . . . ?
C40 C41 C42 C43 -1.9(11) . . . . ?
C01Z C015 C01W O00H -126.2(6) . . . . ?
C01Z C027 C028 C01Q -1.0(10) . . . . ?
C22 C23 C18 N00I 174.5(6) . . . . ?
C22 C23 C18 C19 -2.1(9) . . . . ?
C22 C23 C24 O13 -119.9(7) . . . . ?
C53 C54 C55 C56 -4.2(9) . . . . ?
C53 C54 C55 C57 178.6(6) . . . . ?
C65 O52 C51 C56 -169.4(5) . . . . ?
C65 O52 C51 C52 9.4(8) . . . . ?
C61 C60 C59 C58 1.3(11) . . . . ?
C62 C63 C64 O53 -126.1(6) . . . . ?
C62 C63 C58 N00L 180.0(5) . . . . ?
C62 C63 C58 C59 1.7(9) . . . . ?
C62 C61 C60 C59 0.3(11) . . . . ?
C64 C63 C62 C61 -174.1(6) . . . . ?
C64 C63 C58 N00L -6.1(9) . . . . ?
C64 C63 C58 C59 175.6(6) . . . . ?
C24 C23 C18 N00I -7.8(8) . . . . ?
C24 C23 C18 C19 175.6(6) . . . . ?
C24 C23 C22 C21 -176.6(7) . . . . ?
C58 N00L C57 C55 -178.3(5) . . . . ?
C58 C63 C62 C61 -0.1(10) . . . . ?
C58 C63 C64 O53 60.2(8) . . . . ?
C60 C61 C62 C63 -0.9(11) . . . . ?

loop_
_smtbx_masks_void_nr
_smtbx_masks_void_average_x
_smtbx_masks_void_average_y
_smtbx_masks_void_average_z
_smtbx_masks_void_volume
_smtbx_masks_void_count_electrons
_smtbx_masks_void_content
1 0.000 0.000 0.500 313.0 84.6 ?
2 0.000 0.500 0.000 111.1 32.5 ?
